data_2312542
loop_
_publ_author_name
'Ma, Yu Heng'
'Yang, Kang'
'Qian, Yan Ling'
'Hong, Wei Pu'
'Zhang, Kai Yue'
'Tao, Zhen Wei'
'Meng, Hui'
'Ma, Wen Jing'

_publ_section_title
;
 Supramolecular interactions in cocrystals of benzoic acid derivatives
 with selective COX-2 inhibitor etoricoxib.
;
_journal_coeditor_code YP3237
_journal_issue 8
_journal_name_full 'Acta crystallographica. Section C, Structural chemistry'
_journal_paper_doi 10.1107/S2053229624006193
_journal_volume 80
_journal_year 2024
_chemical_formula_iupac 'C18 H15 Cl N2 O2 S, C7 H5 F O2'
_chemical_formula_moiety 'C18 H15 Cl N2 O2 S, C7 H5 F O2'
_chemical_formula_sum 'C25 H20 Cl F N2 O4 S'
_chemical_formula_weight 498.94
_chemical_name_common
;
Etoricoxib--4-fluorobenzoic acid (1/1)
;
_chemical_name_systematic
;
5-Chloro-2-(6-methylpyridin-3-yl)-3-[4-(methylsulfonyl)phenyl]pyridine--\
4-fluorobenzoic acid
;
_space_group_crystal_system orthorhombic
_space_group_IT_number 61
_space_group_name_Hall '-P 2ac 2ab'
_space_group_name_H-M_alt 'P b c a'
_atom_sites_solution_hydrogens mixed
_audit_creation_method
;
Olex2 1.5
(compiled 2024.02.16 svn.r378c4104 for OlexSys, GUI svn.r6928)
;
_cell_angle_alpha 90
_cell_angle_beta 90
_cell_angle_gamma 90
_cell_formula_units_Z 8
_cell_length_a 10.536(2)
_cell_length_b 19.246(4)
_cell_length_c 23.343(5)
_cell_measurement_reflns_used 25
_cell_measurement_temperature 293(2)
_cell_measurement_theta_max 14
_cell_measurement_theta_min 9
_cell_volume 4733.4(17)
_computing_cell_refinement
;
<i>CAD-4 Software</i> (Enraf--Nonius, 1985)
;
_computing_data_collection
;
<i>CAD-4 Software</i> (Enraf--Nonius, 1985)
;
_computing_data_reduction
;
XCAD4 (Harms & Wocadlo, 1995)
;
_computing_molecular_graphics
;
OLEX2 (Dolomanov <i>et al.</i>,  2009) and
ORTEP-3 for Windows (Farrugia, 2012)
;
_computing_publication_material
;
OLEX2 (Dolomanov <i>et al.</i>,  2009) and
PLATON (Spek, 2020)
;
_computing_structure_refinement
;
olex2.refine (Bourhis <i>et al.</i>,  2015) and
SHELXL2018 (Sheldrick, 2015<i>b</i>)
;
_computing_structure_solution
;
SHELXT2018 (Sheldrick, 2015<i>a</i>)
;
_diffrn_ambient_temperature 293(2)
_diffrn_measured_fraction_theta_full 0.999
_diffrn_measured_fraction_theta_max 0.999
_diffrn_measurement_device_type 'Nonius CAD4'
_diffrn_measurement_method \w/2\q
_diffrn_radiation_type MoK\a
_diffrn_radiation_wavelength 0.71073
_diffrn_reflns_av_R_equivalents 0.0411
_diffrn_reflns_av_unetI/netI 0.0859
_diffrn_reflns_limit_h_max 12
_diffrn_reflns_limit_h_min 0
_diffrn_reflns_limit_k_max 23
_diffrn_reflns_limit_k_min 0
_diffrn_reflns_limit_l_max 28
_diffrn_reflns_limit_l_min -2
_diffrn_reflns_number 4796
_diffrn_reflns_theta_full 25.242
_diffrn_reflns_theta_max 25.358
_diffrn_reflns_theta_min 2.116
_diffrn_standards_decay_% 1
_diffrn_standards_interval_count 200
_diffrn_standards_interval_time 2h
_diffrn_standards_number 3
_exptl_absorpt_coefficient_mu 0.293
_exptl_absorpt_correction_T_max 0.9713
_exptl_absorpt_correction_T_min 0.9174
_exptl_absorpt_correction_type psi-scan
_exptl_absorpt_process_details
;
(North <i>et al.</i>,  1968)
;
_exptl_crystal_colour colourless
_exptl_crystal_density_diffrn 1.400
_exptl_crystal_description needle
_exptl_crystal_F_000 2064
_exptl_crystal_size_max 0.52
_exptl_crystal_size_mid 0.1
_exptl_crystal_size_min 0.08
_refine_diff_density_max 0.241
_refine_diff_density_min -0.325
_refine_ls_extinction_method none
_refine_ls_goodness_of_fit_ref 1.020
_refine_ls_hydrogen_treatment mixed
_refine_ls_matrix_type full
_refine_ls_number_parameters 313
_refine_ls_number_reflns 4338
_refine_ls_number_restraints 0
_refine_ls_restrained_S_all 1.020
_refine_ls_R_factor_all 0.1590
_refine_ls_R_factor_gt 0.0733
_refine_ls_shift/su_max 0.000
_refine_ls_shift/su_mean 0.000
_refine_ls_structure_factor_coef Fsqd
_refine_ls_weighting_details 'w=1/[\s^2^(Fo^2^)+(0.0731P)^2^+1.4818P] where P=(Fo^2^+2Fc^2^)/3'
_refine_ls_weighting_scheme calc
_refine_ls_wR_factor_gt 0.1528
_refine_ls_wR_factor_ref 0.1909
_reflns_number_gt 2105
_reflns_number_total 4338
_reflns_threshold_expression 'I > 2\s(I)'
_cod_data_source_file yp3237sup1.cif
_cod_data_source_block etr-pfb
_cod_database_code 2312542
_shelx_space_group_comment
;
The symmetry employed for this shelxl refinement is uniquely defined
by the following loop, which should always be used as a source of
symmetry information in preference to the above space-group names.
They are only intended as comments.
;
_shelx_estimated_absorpt_t_min 0.863
_shelx_estimated_absorpt_t_max 0.977

loop_
_space_group_symop_operation_xyz
'x, y, z'
'-x+1/2, -y, z+1/2'
'x+1/2, -y+1/2, -z'
'-x, y+1/2, -z+1/2'
'-x, -y, -z'
'x-1/2, y, -z-1/2'
'-x-1/2, y-1/2, z'
'x, -y-1/2, z-1/2'

loop_
_atom_site_type_symbol
_atom_site_label
_atom_site_fract_x
_atom_site_fract_y
_atom_site_fract_z
_atom_site_U_iso_or_equiv
_atom_site_adp_type
_atom_site_calc_flag
_atom_site_occupancy
_atom_site_disorder_assembly
_atom_site_disorder_group
Cl Cl1 0.30295(14) 0.04782(7) 0.28308(6) 0.0730(5) Uani d 1 . .
S S1 0.56423(14) 0.26876(8) -0.04501(5) 0.0608(4) Uani d 1 . .
O O1 0.5281(5) 0.2109(2) -0.07779(15) 0.1189(19) Uani d 1 . .
O O2 0.4915(5) 0.3303(3) -0.04963(17) 0.141(2) Uani d 1 . .
N N2 0.7973(4) 0.3564(2) 0.29038(16) 0.0483(10) Uani d 1 . .
N N1 0.5921(4) 0.1765(2) 0.30139(16) 0.0547(11) Uani d 1 . .
C C4 0.5532(4) 0.2011(2) 0.14117(18) 0.0437(12) Uani d 1 . .
C C1 0.5665(4) 0.2432(3) 0.02798(18) 0.0473(12) Uani d 1 . .
C C8 0.5386(4) 0.1762(2) 0.20105(18) 0.0423(12) Uani d 1 . .
C C10 0.4247(5) 0.1046(2) 0.2669(2) 0.0510(13) Uani d 1 . .
C C16 0.8738(5) 0.3204(3) 0.19949(19) 0.0496(13) Uani d 1 . .
H H16 0.929738 0.326787 0.169118 0.060 Uiso calc 1 . .
C C18 0.9653(5) 0.4259(3) 0.2494(3) 0.0716(16) Uani d 1 . .
H H18A 0.920597 0.466219 0.262756 0.107 Uiso calc 1 . .
H H18B 1.000170 0.434969 0.212195 0.107 Uiso calc 1 . .
H H18C 1.032657 0.414954 0.275622 0.107 Uiso calc 1 . .
C C2 0.5935(5) 0.1755(3) 0.0419(2) 0.0624(15) Uani d 1 . .
H H2 0.616189 0.144001 0.013459 0.075 Uiso calc 1 . .
C C12 0.6103(5) 0.2008(2) 0.24798(19) 0.0452(12) Uani d 1 . .
C C14 0.7163(4) 0.3031(2) 0.28868(18) 0.0454(12) Uani d 1 . .
H H14 0.662675 0.296873 0.319900 0.054 Uiso calc 1 . .
C C6 0.5353(4) 0.2905(2) 0.06959(19) 0.0510(13) Uani d 1 . .
H H6 0.518402 0.336501 0.060017 0.061 Uiso calc 1 . .
C C9 0.4457(5) 0.1262(2) 0.21179(19) 0.0492(12) Uani d 1 . .
H H9 0.398441 0.107712 0.181796 0.059 Uiso calc 1 . .
C C7 0.7199(6) 0.2874(4) -0.0623(2) 0.105(2) Uani d 1 . .
H H7A 0.771643 0.247223 -0.055524 0.157 Uiso calc 1 . .
H H7B 0.749415 0.325226 -0.038988 0.157 Uiso calc 1 . .
H H7C 0.725101 0.300260 -0.101965 0.157 Uiso calc 1 . .
C C13 0.7066(4) 0.2566(2) 0.24382(18) 0.0404(11) Uani d 1 . .
C C17 0.7902(4) 0.2665(2) 0.19849(17) 0.0447(12) Uani d 1 . .
H H17 0.788943 0.236266 0.167416 0.054 Uiso calc 1 . .
C C11 0.5005(5) 0.1295(3) 0.3102(2) 0.0583(14) Uani d 1 . .
H H11 0.487568 0.113045 0.347229 0.070 Uiso calc 1 . .
C C5 0.5294(4) 0.2687(3) 0.12624(19) 0.0505(13) Uani d 1 . .
H H5 0.508996 0.300697 0.154649 0.061 Uiso calc 1 . .
C C15 0.8760(5) 0.3661(2) 0.2459(2) 0.0499(12) Uani d 1 . .
C C3 0.5868(5) 0.1547(3) 0.09814(19) 0.0614(15) Uani d 1 . .
H H3 0.605027 0.108798 0.107550 0.074 Uiso calc 1 . .
F F1 0.7694(5) 0.57415(18) 0.62516(14) 0.1201(15) Uani d 1 . .
O O3 0.8136(4) 0.4195(2) 0.39115(17) 0.0800(13) Uani d 1 . .
O O4 0.6423(5) 0.4817(3) 0.3736(2) 0.125(2) Uani d 1 . .
C C21 0.8332(6) 0.4717(3) 0.5003(2) 0.0758(18) Uani d 1 . .
H H21 0.892409 0.439269 0.487709 0.091 Uiso calc 1 . .
C C20 0.7371(5) 0.4911(3) 0.4647(2) 0.0555(13) Uani d 1 . .
C C22 0.8443(7) 0.4992(3) 0.5547(3) 0.092(2) Uani d 1 . .
H H22 0.910117 0.485950 0.578952 0.110 Uiso calc 1 . .
C C24 0.6602(7) 0.5660(3) 0.5394(3) 0.097(2) Uani d 1 . .
H H24 0.600674 0.597481 0.553148 0.117 Uiso calc 1 . .
C C23 0.7568(8) 0.5458(3) 0.5715(2) 0.081(2) Uani d 1 . .
C C19 0.7267(6) 0.4627(3) 0.4056(2) 0.0655(16) Uani d 1 . .
C C25 0.6501(6) 0.5387(3) 0.4843(3) 0.092(2) Uani d 1 . .
H H25 0.583950 0.552738 0.460600 0.110 Uiso calc 1 . .
H H3A 0.801(5) 0.403(3) 0.349(3) 0.11(2) Uiso d 1 . .

loop_
_atom_site_aniso_label
_atom_site_aniso_U_11
_atom_site_aniso_U_22
_atom_site_aniso_U_33
_atom_site_aniso_U_12
_atom_site_aniso_U_13
_atom_site_aniso_U_23
Cl1 0.0793(10) 0.0608(8) 0.0789(10) -0.0071(8) 0.0132(8) 0.0086(8)
S1 0.0638(9) 0.0855(11) 0.0330(6) -0.0011(8) -0.0020(7) 0.0055(7)
O1 0.181(5) 0.141(4) 0.035(2) -0.090(4) -0.020(3) 0.001(2)
O2 0.174(5) 0.192(5) 0.057(3) 0.113(4) 0.025(3) 0.046(3)
N2 0.053(3) 0.050(2) 0.043(2) 0.001(2) 0.002(2) -0.006(2)
N1 0.075(3) 0.053(3) 0.036(2) -0.003(2) -0.004(2) 0.004(2)
C4 0.056(3) 0.044(3) 0.032(2) 0.000(2) -0.007(2) -0.004(2)
C1 0.045(3) 0.064(3) 0.033(2) -0.002(3) -0.005(2) 0.001(2)
C8 0.052(3) 0.041(3) 0.034(2) 0.007(2) 0.003(2) -0.004(2)
C10 0.065(3) 0.039(3) 0.049(3) 0.004(3) 0.008(3) 0.002(2)
C16 0.050(3) 0.067(3) 0.032(3) 0.010(3) 0.000(2) 0.004(2)
C18 0.073(4) 0.064(3) 0.077(4) -0.009(3) 0.004(3) 0.001(3)
C2 0.091(4) 0.060(3) 0.037(3) 0.009(3) -0.003(3) -0.012(3)
C12 0.058(3) 0.046(3) 0.031(2) 0.013(3) -0.001(2) -0.002(2)
C14 0.048(3) 0.054(3) 0.034(2) 0.006(3) 0.007(2) 0.001(2)
C6 0.064(3) 0.049(3) 0.040(3) 0.009(3) 0.005(3) 0.003(2)
C9 0.059(3) 0.045(3) 0.044(3) 0.004(3) 0.001(3) -0.002(2)
C7 0.089(5) 0.167(7) 0.057(4) -0.041(5) 0.016(3) 0.008(4)
C13 0.050(3) 0.040(2) 0.031(2) 0.008(2) -0.005(2) 0.001(2)
C17 0.049(3) 0.052(3) 0.033(2) 0.007(3) -0.007(2) -0.007(2)
C11 0.084(4) 0.053(3) 0.038(3) 0.001(3) 0.008(3) 0.006(3)
C5 0.063(3) 0.051(3) 0.038(3) 0.008(3) 0.003(2) -0.006(2)
C15 0.050(3) 0.051(3) 0.049(3) 0.004(3) -0.010(3) 0.005(3)
C3 0.093(4) 0.052(3) 0.039(3) 0.009(3) -0.009(3) -0.008(2)
F1 0.211(5) 0.095(3) 0.054(2) 0.033(3) 0.006(3) -0.017(2)
O3 0.096(3) 0.083(3) 0.061(3) 0.027(3) -0.011(2) -0.032(2)
O4 0.139(4) 0.157(5) 0.079(3) 0.067(4) -0.038(3) -0.033(3)
C21 0.096(5) 0.076(4) 0.054(3) 0.032(4) -0.001(3) -0.020(3)
C20 0.066(4) 0.050(3) 0.050(3) 0.003(3) 0.001(3) 0.003(3)
C22 0.117(6) 0.099(5) 0.059(4) 0.035(4) -0.013(4) -0.007(4)
C24 0.132(6) 0.081(5) 0.079(5) 0.045(5) 0.012(5) -0.013(4)
C23 0.140(6) 0.054(4) 0.047(3) 0.015(4) 0.010(4) -0.005(3)
C19 0.075(4) 0.067(4) 0.054(3) 0.004(3) -0.009(3) -0.012(3)
C25 0.101(5) 0.100(5) 0.074(4) 0.041(4) 0.002(4) -0.013(4)

loop_
_atom_type_symbol
_atom_type_description
_atom_type_scat_dispersion_real
_atom_type_scat_dispersion_imag
_atom_type_scat_source
C C 0.0033 0.0016 'International Tables Vol C Tables 4.2.6.8 and 6.1.1.4'
H H 0.0000 0.0000 'International Tables Vol C Tables 4.2.6.8 and 6.1.1.4'
Cl Cl 0.1484 0.1585 'International Tables Vol C Tables 4.2.6.8 and 6.1.1.4'
F F 0.0171 0.0103 'International Tables Vol C Tables 4.2.6.8 and 6.1.1.4'
N N 0.0061 0.0033 'International Tables Vol C Tables 4.2.6.8 and 6.1.1.4'
O O 0.0106 0.0060 'International Tables Vol C Tables 4.2.6.8 and 6.1.1.4'
S S 0.1246 0.1234 'International Tables Vol C Tables 4.2.6.8 and 6.1.1.4'

loop_
_geom_angle_atom_site_label_1
_geom_angle_atom_site_label_2
_geom_angle_atom_site_label_3
_geom_angle_site_symmetry_1
_geom_angle_site_symmetry_3
_geom_angle
_geom_angle_publ_flag
O1 S1 O2 . . 118.4(3) ?
O1 S1 C1 . . 107.9(2) ?
O1 S1 C7 . . 107.2(3) ?
O2 S1 C1 . . 108.2(2) ?
O2 S1 C7 . . 108.8(4) ?
C7 S1 C1 . . 105.6(3) ?
C14 N2 C15 . . 118.6(4) ?
C11 N1 C12 . . 118.7(4) ?
C5 C4 C8 . . 121.8(4) ?
C5 C4 C3 . . 118.2(4) ?
C3 C4 C8 . . 120.0(4) ?
C2 C1 S1 . . 119.6(4) ?
C6 C1 S1 . . 119.5(4) ?
C6 C1 C2 . . 120.8(4) ?
C12 C8 C4 . . 124.5(4) ?
C9 C8 C4 . . 117.6(4) ?
C9 C8 C12 . . 117.8(4) ?
C9 C10 Cl1 . . 121.2(4) ?
C9 C10 C11 . . 119.4(5) ?
C11 C10 Cl1 . . 119.4(4) ?
C17 C16 H16 . . 119.9 ?
C17 C16 C15 . . 120.2(4) ?
C15 C16 H16 . . 119.9 ?
H18A C18 H18B . . 109.5 ?
H18A C18 H18C . . 109.5 ?
H18B C18 H18C . . 109.5 ?
C15 C18 H18A . . 109.5 ?
C15 C18 H18B . . 109.5 ?
C15 C18 H18C . . 109.5 ?
C1 C2 H2 . . 120.3 ?
C1 C2 C3 . . 119.5(5) ?
C3 C2 H2 . . 120.3 ?
N1 C12 C8 . . 121.7(4) ?
N1 C12 C13 . . 114.3(4) ?
C8 C12 C13 . . 124.0(4) ?
N2 C14 H14 . . 117.7 ?
N2 C14 C13 . . 124.6(4) ?
C13 C14 H14 . . 117.7 ?
C1 C6 H6 . . 120.5 ?
C1 C6 C5 . . 119.0(4) ?
C5 C6 H6 . . 120.5 ?
C8 C9 H9 . . 120.3 ?
C10 C9 C8 . . 119.4(4) ?
C10 C9 H9 . . 120.3 ?
S1 C7 H7A . . 109.5 ?
S1 C7 H7B . . 109.5 ?
S1 C7 H7C . . 109.5 ?
H7A C7 H7B . . 109.5 ?
H7A C7 H7C . . 109.5 ?
H7B C7 H7C . . 109.5 ?
C14 C13 C12 . . 118.1(4) ?
C14 C13 C17 . . 116.2(4) ?
C17 C13 C12 . . 125.7(4) ?
C16 C17 C13 . . 120.1(4) ?
C16 C17 H17 . . 119.9 ?
C13 C17 H17 . . 119.9 ?
N1 C11 C10 . . 122.8(4) ?
N1 C11 H11 . . 118.6 ?
C10 C11 H11 . . 118.6 ?
C4 C5 C6 . . 121.4(4) ?
C4 C5 H5 . . 119.3 ?
C6 C5 H5 . . 119.3 ?
N2 C15 C16 . . 120.3(4) ?
N2 C15 C18 . . 117.0(4) ?
C16 C15 C18 . . 122.7(5) ?
C4 C3 H3 . . 119.5 ?
C2 C3 C4 . . 121.1(5) ?
C2 C3 H3 . . 119.5 ?
C19 O3 H3A . . 111(3) ?
C20 C21 H21 . . 119.4 ?
C20 C21 C22 . . 121.3(5) ?
C22 C21 H21 . . 119.4 ?
C21 C20 C19 . . 121.3(5) ?
C21 C20 C25 . . 118.4(5) ?
C25 C20 C19 . . 120.3(5) ?
C21 C22 H22 . . 121.1 ?
C23 C22 C21 . . 117.7(6) ?
C23 C22 H22 . . 121.1 ?
C23 C24 H24 . . 120.9 ?
C23 C24 C25 . . 118.2(6) ?
C25 C24 H24 . . 120.9 ?
C22 C23 F1 . . 117.7(6) ?
C24 C23 F1 . . 118.4(6) ?
C24 C23 C22 . . 123.9(6) ?
O3 C19 C20 . . 115.4(5) ?
O4 C19 O3 . . 123.8(5) ?
O4 C19 C20 . . 120.8(6) ?
C20 C25 C24 . . 120.5(6) ?
C20 C25 H25 . . 119.7 ?
C24 C25 H25 . . 119.7 ?

loop_
_geom_bond_atom_site_label_1
_geom_bond_atom_site_label_2
_geom_bond_site_symmetry_2
_geom_bond_distance
_geom_bond_publ_flag
Cl1 C10 . 1.727(5) ?
S1 O1 . 1.405(4) ?
S1 O2 . 1.414(5) ?
S1 C1 . 1.774(4) ?
S1 C7 . 1.727(6) ?
N2 C14 . 1.335(5) ?
N2 C15 . 1.341(6) ?
N1 C12 . 1.346(5) ?
N1 C11 . 1.338(6) ?
C4 C8 . 1.485(6) ?
C4 C5 . 1.371(6) ?
C4 C3 . 1.390(6) ?
C1 C2 . 1.372(6) ?
C1 C6 . 1.372(6) ?
C8 C12 . 1.412(6) ?
C8 C9 . 1.395(6) ?
C10 C9 . 1.370(6) ?
C10 C11 . 1.375(7) ?
C16 H16 . 0.9300 ?
C16 C17 . 1.361(6) ?
C16 C15 . 1.396(6) ?
C18 H18A . 0.9600 ?
C18 H18B . 0.9600 ?
C18 H18C . 0.9600 ?
C18 C15 . 1.489(6) ?
C2 H2 . 0.9300 ?
C2 C3 . 1.375(6) ?
C12 C13 . 1.480(6) ?
C14 H14 . 0.9300 ?
C14 C13 . 1.382(6) ?
C6 H6 . 0.9300 ?
C6 C5 . 1.389(6) ?
C9 H9 . 0.9300 ?
C7 H7A . 0.9600 ?
C7 H7B . 0.9600 ?
C7 H7C . 0.9600 ?
C13 C17 . 1.390(6) ?
C17 H17 . 0.9300 ?
C11 H11 . 0.9300 ?
C5 H5 . 0.9300 ?
C3 H3 . 0.9300 ?
F1 C23 . 1.372(6) ?
O3 C19 . 1.282(6) ?
O3 H3A . 1.04(6) ?
O4 C19 . 1.216(6) ?
C21 H21 . 0.9300 ?
C21 C20 . 1.362(7) ?
C21 C22 . 1.382(7) ?
C20 C19 . 1.488(7) ?
C20 C25 . 1.373(7) ?
C22 H22 . 0.9300 ?
C22 C23 . 1.345(8) ?
C24 H24 . 0.9300 ?
C24 C23 . 1.323(9) ?
C24 C25 . 1.393(8) ?
C25 H25 . 0.9300 ?

loop_
_geom_torsion_atom_site_label_1
_geom_torsion_atom_site_label_2
_geom_torsion_atom_site_label_3
_geom_torsion_atom_site_label_4
_geom_torsion_site_symmetry_1
_geom_torsion_site_symmetry_2
_geom_torsion_site_symmetry_3
_geom_torsion_site_symmetry_4
_geom_torsion
_geom_torsion_publ_flag
Cl1 C10 C9 C8 . . . . 175.0(3) ?
Cl1 C10 C11 N1 . . . . -176.3(4) ?
S1 C1 C2 C3 . . . . -175.6(4) ?
S1 C1 C6 C5 . . . . 175.9(4) ?
O1 S1 C1 C2 . . . . 29.7(5) ?
O1 S1 C1 C6 . . . . -147.3(4) ?
O2 S1 C1 C2 . . . . 158.9(5) ?
O2 S1 C1 C6 . . . . -18.1(5) ?
N2 C14 C13 C12 . . . . -179.0(4) ?
N2 C14 C13 C17 . . . . 1.5(6) ?
N1 C12 C13 C14 . . . . -34.9(6) ?
N1 C12 C13 C17 . . . . 144.6(4) ?
C4 C8 C12 N1 . . . . 179.6(4) ?
C4 C8 C12 C13 . . . . 2.3(7) ?
C4 C8 C9 C10 . . . . -176.6(4) ?
C1 C2 C3 C4 . . . . -0.1(8) ?
C1 C6 C5 C4 . . . . -0.5(7) ?
C8 C4 C5 C6 . . . . -175.8(4) ?
C8 C4 C3 C2 . . . . 176.1(5) ?
C8 C12 C13 C14 . . . . 142.6(4) ?
C8 C12 C13 C17 . . . . -37.9(7) ?
C2 C1 C6 C5 . . . . -1.0(7) ?
C12 N1 C11 C10 . . . . 0.6(7) ?
C12 C8 C9 C10 . . . . 2.1(7) ?
C12 C13 C17 C16 . . . . 179.4(4) ?
C14 N2 C15 C16 . . . . -1.0(6) ?
C14 N2 C15 C18 . . . . -179.8(4) ?
C14 C13 C17 C16 . . . . -1.1(6) ?
C6 C1 C2 C3 . . . . 1.3(8) ?
C9 C8 C12 N1 . . . . 1.0(6) ?
C9 C8 C12 C13 . . . . -176.3(4) ?
C9 C10 C11 N1 . . . . 2.5(8) ?
C7 S1 C1 C2 . . . . -84.7(5) ?
C7 S1 C1 C6 . . . . 98.3(5) ?
C17 C16 C15 N2 . . . . 1.3(7) ?
C17 C16 C15 C18 . . . . 180.0(4) ?
C11 N1 C12 C8 . . . . -2.3(7) ?
C11 N1 C12 C13 . . . . 175.2(4) ?
C11 C10 C9 C8 . . . . -3.8(7) ?
C5 C4 C8 C12 . . . . -62.7(7) ?
C5 C4 C8 C9 . . . . 115.9(5) ?
C5 C4 C3 C2 . . . . -1.4(8) ?
C15 N2 C14 C13 . . . . -0.4(7) ?
C15 C16 C17 C13 . . . . -0.1(7) ?
C3 C4 C8 C12 . . . . 119.9(5) ?
C3 C4 C8 C9 . . . . -61.5(6) ?
C3 C4 C5 C6 . . . . 1.7(8) ?
C21 C20 C19 O3 . . . . -0.1(8) ?
C21 C20 C19 O4 . . . . -178.2(6) ?
C21 C20 C25 C24 . . . . -0.2(9) ?
C21 C22 C23 F1 . . . . -178.7(6) ?
C21 C22 C23 C24 . . . . 1.0(11) ?
C20 C21 C22 C23 . . . . 0.2(10) ?
C22 C21 C20 C19 . . . . 178.6(6) ?
C22 C21 C20 C25 . . . . -0.5(9) ?
C23 C24 C25 C20 . . . . 1.3(11) ?
C19 C20 C25 C24 . . . . -179.3(6) ?
C25 C20 C19 O3 . . . . 179.0(5) ?
C25 C20 C19 O4 . . . . 0.9(9) ?
C25 C24 C23 F1 . . . . 178.0(6) ?
C25 C24 C23 C22 . . . . -1.7(12) ?

_cod_database_fobs_code 2312542
